data_1504295
loop_
_publ_author_name
'He, Wei'
'Yip, Kai-Tai'
'Zhu, Nian-Yong'
'Yang, Dan'

_publ_section_title
;
 Pd(II)/(t)Bu-quinolineoxazoline: an air-stable and modular chiral
 catalyst system for enantioselective oxidative cascade cyclization.
;
_journal_issue 24
_journal_name_full 'Organic letters'
_journal_page_first 5626
_journal_page_last 5628
_journal_paper_doi 10.1021/ol902348t
_journal_volume 11
_journal_year 2009
_chemical_formula_moiety 'C16.50 H19 Cl3 N2 O Pd'
_chemical_formula_sum 'C16.5 H19 Cl3 N2 O Pd'
_chemical_formula_weight 474.09
_chemical_name_systematic
;
 ?
;
_space_group_IT_number 4
_symmetry_cell_setting monoclinic
_symmetry_space_group_name_Hall 'P 2yb'
_symmetry_space_group_name_H-M 'P 1 21 1'
_atom_sites_solution_hydrogens geom
_atom_sites_solution_primary direct
_atom_sites_solution_secondary difmap
_audit_creation_method SHELXL-97
_cell_angle_alpha 90.00
_cell_angle_beta 108.77(2)
_cell_angle_gamma 90.00
_cell_formula_units_Z 4
_cell_length_a 9.712(2)
_cell_length_b 20.705(4)
_cell_length_c 9.816(2)
_cell_measurement_reflns_used 0
_cell_measurement_temperature 301(2)
_cell_measurement_theta_max 0
_cell_measurement_theta_min 0
_cell_volume 1868.9(7)
_computing_molecular_graphics 'Ortep-3 for Windows (Farrugia, 1997)'
_computing_publication_material 'WinGX publication routines (Farrugia, 1999)'
_computing_structure_refinement 'SHELXL-97 (Sheldrick, 1997)'
_computing_structure_solution SIR-97
_diffrn_ambient_temperature 301(2)
_diffrn_measured_fraction_theta_full 0.999
_diffrn_measured_fraction_theta_max 0.999
_diffrn_radiation_monochromator graphite
_diffrn_radiation_source 'fine-focus sealed tube'
_diffrn_radiation_type MoK\a
_diffrn_radiation_wavelength 0.71073
_diffrn_reflns_av_R_equivalents 0.0188
_diffrn_reflns_av_sigmaI/netI 0.0346
_diffrn_reflns_limit_h_max 10
_diffrn_reflns_limit_h_min -11
_diffrn_reflns_limit_k_max 25
_diffrn_reflns_limit_k_min -25
_diffrn_reflns_limit_l_max 11
_diffrn_reflns_limit_l_min -7
_diffrn_reflns_number 10968
_diffrn_reflns_theta_full 25.68
_diffrn_reflns_theta_max 25.68
_diffrn_reflns_theta_min 1.97
_exptl_absorpt_coefficient_mu 1.427
_exptl_absorpt_correction_type none
_exptl_crystal_colour orange
_exptl_crystal_density_diffrn 1.685
_exptl_crystal_density_method 'not measured'
_exptl_crystal_description prism
_exptl_crystal_F_000 948
_exptl_crystal_size_max 0.4
_exptl_crystal_size_mid 0.3
_exptl_crystal_size_min 0.25
_refine_diff_density_max 1.069
_refine_diff_density_min -0.810
_refine_diff_density_rms 0.081
_refine_ls_abs_structure_details 'Flack H D (1983), Acta Cryst. A39, 876-881'
_refine_ls_abs_structure_Flack 0.03(3)
_refine_ls_extinction_method none
_refine_ls_goodness_of_fit_ref 1.104
_refine_ls_hydrogen_treatment ride-on
_refine_ls_matrix_type full
_refine_ls_number_parameters 430
_refine_ls_number_reflns 6795
_refine_ls_number_restraints 1
_refine_ls_restrained_S_all 1.104
_refine_ls_R_factor_all 0.0364
_refine_ls_R_factor_gt 0.0349
_refine_ls_shift/su_max 0.001
_refine_ls_shift/su_mean 0.000
_refine_ls_structure_factor_coef Fsqd
_refine_ls_weighting_details 'calc w=1/[\s^2^(Fo^2^)+(0.0417P)^2^+1.7907P] where P=(Fo^2^+2Fc^2^)/3'
_refine_ls_weighting_scheme calc
_refine_ls_wR_factor_gt 0.0866
_refine_ls_wR_factor_ref 0.0874
_reflns_number_gt 6544
_reflns_number_total 6795
_reflns_threshold_expression >2sigma(I)
_cod_data_source_file ol902348t_si_002.cif
_cod_data_source_block wt1601
_cod_original_sg_symbol_H-M 'P 21'
_cod_original_formula_sum 'C16.50 H19 Cl3 N2 O Pd'
_cod_database_code 1504295

loop_
_symmetry_equiv_pos_as_xyz
'x, y, z'
'-x, y+1/2, -z'

loop_
_atom_site_label
_atom_site_type_symbol
_atom_site_fract_x
_atom_site_fract_y
_atom_site_fract_z
_atom_site_U_iso_or_equiv
_atom_site_adp_type
_atom_site_occupancy
_atom_site_symmetry_multiplicity
_atom_site_calc_flag
_atom_site_refinement_flags
C1 C 0.3960(5) 0.3202(3) 0.7086(5) 0.0366(11) Uani 1 1 d .
C2 C 0.3563(6) 0.3278(4) 0.8313(6) 0.0527(14) Uani 1 1 d .
H2 H 0.2593 0.3346 0.8232 0.063 Uiso 1 1 calc R
C3 C 0.4602(6) 0.3251(5) 0.9651(6) 0.0668(19) Uani 1 1 d .
H3 H 0.4335 0.3334 1.0463 0.080 Uiso 1 1 calc R
C4 C 0.6060(7) 0.3103(4) 0.9816(7) 0.068(2) Uani 1 1 d .
H4 H 0.6736 0.3067 1.0732 0.081 Uiso 1 1 calc R
C5 C 0.6473(6) 0.3012(4) 0.8662(7) 0.0609(17) Uani 1 1 d .
H5 H 0.7437 0.2910 0.8782 0.073 Uiso 1 1 calc R
C6 C 0.5456(6) 0.3071(3) 0.7239(6) 0.0450(13) Uani 1 1 d .
C7 C 0.5892(6) 0.2995(3) 0.5994(7) 0.0509(14) Uani 1 1 d .
H7 H 0.6846 0.2890 0.6076 0.061 Uiso 1 1 calc R
C8 C 0.4876(6) 0.3079(3) 0.4688(6) 0.0463(14) Uani 1 1 d .
H8 H 0.5136 0.3058 0.3856 0.056 Uiso 1 1 calc R
C9 C 0.3434(5) 0.3197(3) 0.4601(5) 0.0375(11) Uani 1 1 d .
C10 C 0.2323(6) 0.3335(3) 0.3217(5) 0.0406(11) Uani 1 1 d .
C11 C 0.1257(6) 0.3403(4) 0.0871(7) 0.0553(17) Uani 1 1 d .
H11A H 0.0946 0.2986 0.0432 0.066 Uiso 1 1 calc R
H11B H 0.1310 0.3704 0.0131 0.066 Uiso 1 1 calc R
C12 C 0.0192(6) 0.3655(3) 0.1640(6) 0.0462(13) Uani 1 1 d .
H12 H -0.0740 0.3426 0.1284 0.055 Uiso 1 1 calc R
C13 C -0.0052(7) 0.4383(3) 0.1521(7) 0.0577(15) Uani 1 1 d .
C14 C -0.0888(8) 0.4540(5) -0.0065(8) 0.079(2) Uani 1 1 d .
H14A H -0.1748 0.4279 -0.0387 0.119 Uiso 1 1 calc R
H14B H -0.0280 0.4452 -0.0644 0.119 Uiso 1 1 calc R
H14C H -0.1157 0.4988 -0.0153 0.119 Uiso 1 1 calc R
C15 C -0.1001(9) 0.4594(4) 0.2433(9) 0.072(2) Uani 1 1 d .
H15A H -0.1940 0.4395 0.2065 0.108 Uiso 1 1 calc R
H15B H -0.1110 0.5055 0.2388 0.108 Uiso 1 1 calc R
H15C H -0.0544 0.4464 0.3414 0.108 Uiso 1 1 calc R
C16 C 0.1363(8) 0.4767(4) 0.1987(9) 0.069(2) Uani 1 1 d .
H16A H 0.1148 0.5220 0.1873 0.103 Uiso 1 1 calc R
H16B H 0.1946 0.4646 0.1403 0.103 Uiso 1 1 calc R
H16C H 0.1885 0.4677 0.2978 0.103 Uiso 1 1 calc R
C17 C 0.2219(5) 0.1524(3) 0.6181(5) 0.0403(11) Uani 1 1 d .
C18 C 0.3473(6) 0.1438(4) 0.5793(7) 0.0565(17) Uani 1 1 d .
H18 H 0.3396 0.1387 0.4830 0.068 Uiso 1 1 calc R
C19 C 0.4813(6) 0.1430(4) 0.6827(6) 0.0600(19) Uani 1 1 d .
H19 H 0.5638 0.1369 0.6558 0.072 Uiso 1 1 calc R
C20 C 0.4961(7) 0.1513(5) 0.8264(7) 0.0676(19) Uani 1 1 d .
H20 H 0.5886 0.1527 0.8940 0.081 Uiso 1 1 calc R
C21 C 0.3774(6) 0.1573(4) 0.8704(6) 0.0585(16) Uani 1 1 d .
H21 H 0.3890 0.1617 0.9678 0.070 Uiso 1 1 calc R
C22 C 0.2354(6) 0.1571(3) 0.7671(6) 0.0482(13) Uani 1 1 d .
C23 C 0.1155(7) 0.1623(4) 0.8075(7) 0.0566(17) Uani 1 1 d .
H23 H 0.1261 0.1674 0.9045 0.068 Uiso 1 1 calc R
C24 C -0.0202(7) 0.1604(4) 0.7100(7) 0.0571(15) Uani 1 1 d .
H24 H -0.1031 0.1618 0.7378 0.069 Uiso 1 1 calc R
C25 C -0.0283(5) 0.1561(3) 0.5647(6) 0.0408(11) Uani 1 1 d .
C26 C -0.1658(5) 0.1467(3) 0.4511(6) 0.0442(13) Uani 1 1 d .
C27 C -0.4032(6) 0.1393(4) 0.3394(7) 0.0591(18) Uani 1 1 d .
H27A H -0.4493 0.1802 0.3029 0.071 Uiso 1 1 calc R
H27B H -0.4771 0.1092 0.3467 0.071 Uiso 1 1 calc R
C28 C -0.3222(5) 0.1124(3) 0.2416(6) 0.0442(12) Uani 1 1 d .
H28 H -0.3550 0.1340 0.1479 0.053 Uiso 1 1 calc R
C29 C -0.3327(7) 0.0376(3) 0.2213(7) 0.0560(15) Uani 1 1 d .
C30 C -0.4933(8) 0.0215(4) 0.1390(9) 0.077(2) Uani 1 1 d .
H30A H -0.5225 0.0430 0.0475 0.116 Uiso 1 1 calc R
H30B H -0.5533 0.0357 0.1940 0.116 Uiso 1 1 calc R
H30C H -0.5038 -0.0244 0.1243 0.116 Uiso 1 1 calc R
C31 C -0.2859(10) 0.0039(4) 0.3670(10) 0.085(3) Uani 1 1 d .
H31A H -0.2922 -0.0420 0.3529 0.128 Uiso 1 1 calc R
H31B H -0.3485 0.0169 0.4203 0.128 Uiso 1 1 calc R
H31C H -0.1874 0.0156 0.4195 0.128 Uiso 1 1 calc R
C32 C -0.2386(9) 0.0151(4) 0.1341(11) 0.083(2) Uani 1 1 d .
H32A H -0.2554 0.0422 0.0509 0.125 Uiso 1 1 calc R
H32B H -0.2625 -0.0287 0.1042 0.125 Uiso 1 1 calc R
H32C H -0.1380 0.0177 0.1919 0.125 Uiso 1 1 calc R
C33 C 0.3090(15) -0.0399(8) 0.440(3) 0.271(16) Uani 1 1 d .
H33A H 0.3639 -0.0436 0.3730 0.326 Uiso 1 1 calc R
H33B H 0.2597 -0.0809 0.4365 0.326 Uiso 1 1 calc R
Cl1 Cl -0.17829(14) 0.31064(8) 0.37617(15) 0.0477(3) Uani 1 1 d .
Cl2 Cl 0.00099(14) 0.32321(10) 0.70657(13) 0.0561(4) Uani 1 1 d .
Cl3 Cl -0.10414(16) 0.16528(11) 0.04683(16) 0.0679(5) Uani 1 1 d .
Cl4 Cl 0.22307(15) 0.18062(9) 0.23581(17) 0.0567(4) Uani 1 1 d .
Cl5 Cl 0.1988(10) 0.0064(3) 0.3796(7) 0.279(5) Uani 1 1 d .
Cl6 Cl 0.4484(5) -0.0338(2) 0.6264(8) 0.204(3) Uani 1 1 d .
Pd1 Pd 0.06092(4) 0.329421(18) 0.49876(4) 0.03407(10) Uani 1 1 d .
Pd2 Pd 0.01530(4) 0.15354(2) 0.28581(4) 0.03793(10) Uani 1 1 d .
N1 N 0.2963(4) 0.3268(2) 0.5713(4) 0.0360(8) Uani 1 1 d .
N2 N 0.1015(5) 0.3442(2) 0.3137(5) 0.0412(11) Uani 1 1 d .
N3 N 0.0870(4) 0.1515(2) 0.5172(5) 0.0390(9) Uani 1 1 d .
N4 N -0.1719(5) 0.1324(2) 0.3232(5) 0.0429(10) Uani 1 1 d .
O1 O 0.2665(4) 0.3352(3) 0.2000(4) 0.0497(10) Uani 1 1 d .
O2 O -0.2907(4) 0.1480(3) 0.4793(5) 0.0627(12) Uani 1 1 d .

loop_
_atom_site_aniso_label
_atom_site_aniso_U_11
_atom_site_aniso_U_22
_atom_site_aniso_U_33
_atom_site_aniso_U_23
_atom_site_aniso_U_13
_atom_site_aniso_U_12
C1 0.027(2) 0.051(3) 0.030(2) 0.002(2) 0.0058(18) 0.002(2)
C2 0.038(3) 0.086(4) 0.034(3) -0.006(3) 0.011(2) 0.001(3)
C3 0.042(3) 0.123(6) 0.031(3) -0.006(4) 0.007(2) -0.002(4)
C4 0.038(3) 0.119(7) 0.039(3) 0.001(4) 0.002(3) -0.006(3)
C5 0.027(3) 0.100(5) 0.049(4) 0.000(3) 0.004(2) 0.001(3)
C6 0.032(2) 0.058(3) 0.045(3) 0.003(3) 0.012(2) 0.000(2)
C7 0.029(3) 0.081(4) 0.044(3) -0.003(3) 0.014(2) 0.004(3)
C8 0.034(3) 0.073(4) 0.038(3) 0.000(3) 0.020(2) 0.000(2)
C9 0.030(2) 0.044(3) 0.034(3) -0.004(2) 0.0054(19) 0.005(2)
C10 0.046(3) 0.047(3) 0.032(2) 0.001(3) 0.017(2) 0.000(3)
C11 0.040(3) 0.085(5) 0.037(3) -0.004(3) 0.008(2) 0.008(3)
C12 0.043(3) 0.070(4) 0.024(3) 0.004(3) 0.008(2) 0.003(3)
C13 0.058(4) 0.070(4) 0.047(4) 0.010(3) 0.019(3) 0.004(3)
C14 0.068(5) 0.105(6) 0.055(4) 0.035(4) 0.007(4) 0.003(4)
C15 0.078(5) 0.066(4) 0.081(5) 0.017(4) 0.039(4) 0.019(4)
C16 0.069(4) 0.070(4) 0.068(5) 0.011(4) 0.023(4) -0.021(4)
C17 0.036(2) 0.054(3) 0.032(3) 0.003(3) 0.012(2) -0.008(3)
C18 0.031(3) 0.092(5) 0.041(3) 0.013(3) 0.004(2) -0.002(3)
C19 0.032(3) 0.106(6) 0.041(3) 0.018(4) 0.010(2) 0.003(3)
C20 0.040(3) 0.108(6) 0.047(4) 0.014(4) 0.004(3) -0.007(4)
C21 0.048(3) 0.087(5) 0.034(3) 0.006(3) 0.003(2) -0.010(4)
C22 0.053(3) 0.050(3) 0.038(3) 0.003(3) 0.010(2) -0.008(3)
C23 0.056(3) 0.089(5) 0.038(3) 0.000(3) 0.034(3) -0.005(3)
C24 0.067(4) 0.068(4) 0.041(3) -0.009(3) 0.024(3) -0.004(3)
C25 0.029(2) 0.058(3) 0.034(3) -0.005(3) 0.009(2) -0.006(2)
C26 0.031(2) 0.061(3) 0.041(3) -0.003(3) 0.012(2) -0.006(3)
C27 0.033(3) 0.093(5) 0.054(4) -0.011(3) 0.018(3) 0.010(3)
C28 0.027(2) 0.066(3) 0.040(3) -0.001(3) 0.012(2) 0.001(2)
C29 0.049(3) 0.072(4) 0.046(3) -0.007(3) 0.014(3) -0.005(3)
C30 0.067(5) 0.086(5) 0.071(5) -0.016(4) 0.011(4) -0.023(4)
C31 0.085(6) 0.082(6) 0.071(6) 0.015(5) 0.000(5) -0.008(5)
C32 0.081(5) 0.080(5) 0.100(7) -0.028(5) 0.044(5) -0.006(4)
C33 0.095(9) 0.157(14) 0.44(4) -0.155(19) -0.080(14) 0.069(9)
Cl1 0.0304(6) 0.0746(10) 0.0376(7) -0.0017(6) 0.0101(5) -0.0034(6)
Cl2 0.0410(7) 0.1015(12) 0.0295(6) 0.0029(8) 0.0163(5) 0.0010(8)
Cl3 0.0391(7) 0.1283(17) 0.0347(7) 0.0158(9) 0.0098(6) -0.0039(9)
Cl4 0.0352(7) 0.0932(11) 0.0441(8) 0.0113(8) 0.0160(6) -0.0026(7)
Cl5 0.427(11) 0.132(4) 0.159(5) 0.008(3) -0.073(6) -0.008(6)
Cl6 0.114(3) 0.109(3) 0.360(8) -0.014(4) 0.035(4) 0.010(2)
Pd1 0.02861(17) 0.0495(2) 0.02546(17) 0.00124(17) 0.01054(13) 0.00132(16)
Pd2 0.02818(17) 0.0562(2) 0.0309(2) 0.00230(18) 0.01164(14) 0.00213(17)
N1 0.0334(19) 0.051(2) 0.0248(19) -0.002(2) 0.0105(15) -0.001(2)
N2 0.030(2) 0.061(3) 0.033(2) 0.001(2) 0.0108(17) -0.0013(18)
N3 0.0331(19) 0.052(2) 0.035(2) -0.005(2) 0.0161(17) -0.002(2)
N4 0.034(2) 0.058(3) 0.036(2) -0.003(2) 0.0096(18) -0.0009(19)
O1 0.0402(19) 0.086(3) 0.0266(17) -0.001(2) 0.0167(15) -0.008(2)
O2 0.0296(18) 0.109(4) 0.054(3) -0.023(3) 0.0207(17) -0.002(2)

loop_
_atom_type_symbol
_atom_type_description
_atom_type_scat_dispersion_real
_atom_type_scat_dispersion_imag
_atom_type_scat_source
C C 0.0033 0.0016 'International Tables Vol C Tables 4.2.6.8 and 6.1.1.4'
H H 0.0000 0.0000 'International Tables Vol C Tables 4.2.6.8 and 6.1.1.4'
Cl Cl 0.1484 0.1585 'International Tables Vol C Tables 4.2.6.8 and 6.1.1.4'
Pd Pd -0.9988 1.0072 'International Tables Vol C Tables 4.2.6.8 and 6.1.1.4'
N N 0.0061 0.0033 'International Tables Vol C Tables 4.2.6.8 and 6.1.1.4'
O O 0.0106 0.0060 'International Tables Vol C Tables 4.2.6.8 and 6.1.1.4'

loop_
_geom_angle_atom_site_label_1
_geom_angle_atom_site_label_2
_geom_angle_atom_site_label_3
_geom_angle
C2 C1 N1 122.0(4)
C2 C1 C6 119.0(5)
N1 C1 C6 119.0(5)
C3 C2 C1 120.1(5)
C3 C2 H2 120.0
C1 C2 H2 120.0
C2 C3 C4 121.4(6)
C2 C3 H3 119.3
C4 C3 H3 119.3
C5 C4 C3 120.0(6)
C5 C4 H4 120.0
C3 C4 H4 120.0
C4 C5 C6 121.1(6)
C4 C5 H5 119.5
C6 C5 H5 119.5
C7 C6 C5 121.7(5)
C7 C6 C1 120.0(5)
C5 C6 C1 118.3(5)
C8 C7 C6 118.1(5)
C8 C7 H7 120.9
C6 C7 H7 120.9
C7 C8 C9 119.4(5)
C7 C8 H8 120.3
C9 C8 H8 120.3
N1 C9 C8 125.2(5)
N1 C9 C10 113.4(4)
C8 C9 C10 121.0(5)
N2 C10 O1 118.2(5)
N2 C10 C9 121.0(5)
O1 C10 C9 120.8(4)
O1 C11 C12 105.2(5)
O1 C11 H11A 110.7
C12 C11 H11A 110.7
O1 C11 H11B 110.7
C12 C11 H11B 110.7
H11A C11 H11B 108.8
N2 C12 C13 112.7(5)
N2 C12 C11 98.6(4)
C13 C12 C11 113.9(5)
N2 C12 H12 110.4
C13 C12 H12 110.4
C11 C12 H12 110.4
C16 C13 C12 113.0(6)
C16 C13 C15 109.2(7)
C12 C13 C15 110.1(5)
C16 C13 C14 108.9(6)
C12 C13 C14 107.7(6)
C15 C13 C14 107.9(6)
C13 C14 H14A 109.5
C13 C14 H14B 109.5
H14A C14 H14B 109.5
C13 C14 H14C 109.5
H14A C14 H14C 109.5
H14B C14 H14C 109.5
C13 C15 H15A 109.5
C13 C15 H15B 109.5
H15A C15 H15B 109.5
C13 C15 H15C 109.5
H15A C15 H15C 109.5
H15B C15 H15C 109.5
C13 C16 H16A 109.5
C13 C16 H16B 109.5
H16A C16 H16B 109.5
C13 C16 H16C 109.5
H16A C16 H16C 109.5
H16B C16 H16C 109.5
N3 C17 C18 121.1(5)
N3 C17 C22 119.6(5)
C18 C17 C22 119.1(5)
C19 C18 C17 120.2(6)
C19 C18 H18 119.9
C17 C18 H18 119.9
C18 C19 C20 121.2(6)
C18 C19 H19 119.4
C20 C19 H19 119.4
C21 C20 C19 121.0(6)
C21 C20 H20 119.5
C19 C20 H20 119.5
C20 C21 C22 119.9(6)
C20 C21 H21 120.0
C22 C21 H21 120.0
C23 C22 C21 121.3(6)
C23 C22 C17 120.2(5)
C21 C22 C17 118.5(5)
C22 C23 C24 121.6(6)
C22 C23 H23 119.2
C24 C23 H23 119.2
C23 C24 C25 116.2(6)
C23 C24 H24 121.9
C25 C24 H24 121.9
N3 C25 C24 125.1(5)
N3 C25 C26 112.7(5)
C24 C25 C26 121.6(5)
N4 C26 O2 117.1(5)
N4 C26 C25 121.8(5)
O2 C26 C25 120.9(5)
O2 C27 C28 104.7(4)
O2 C27 H27A 110.8
C28 C27 H27A 110.8
O2 C27 H27B 110.8
C28 C27 H27B 110.8
H27A C27 H27B 108.9
N4 C28 C27 100.1(5)
N4 C28 C29 111.1(5)
C27 C28 C29 114.6(5)
N4 C28 H28 110.2
C27 C28 H28 110.2
C29 C28 H28 110.2
C32 C29 C31 109.7(7)
C32 C29 C30 109.2(6)
C31 C29 C30 109.7(6)
C32 C29 C28 110.6(6)
C31 C29 C28 110.3(6)
C30 C29 C28 107.2(6)
C29 C30 H30A 109.5
C29 C30 H30B 109.5
H30A C30 H30B 109.5
C29 C30 H30C 109.5
H30A C30 H30C 109.5
H30B C30 H30C 109.5
C29 C31 H31A 109.5
C29 C31 H31B 109.5
H31A C31 H31B 109.5
C29 C31 H31C 109.5
H31A C31 H31C 109.5
H31B C31 H31C 109.5
C29 C32 H32A 109.5
C29 C32 H32B 109.5
H32A C32 H32B 109.5
C29 C32 H32C 109.5
H32A C32 H32C 109.5
H32B C32 H32C 109.5
Cl5 C33 Cl6 124.4(10)
Cl5 C33 H33A 106.2
Cl6 C33 H33A 106.2
Cl5 C33 H33B 106.2
Cl6 C33 H33B 106.2
H33A C33 H33B 106.4
N2 Pd1 N1 78.88(16)
N2 Pd1 Cl1 90.69(13)
N1 Pd1 Cl1 163.34(12)
N2 Pd1 Cl2 173.64(15)
N1 Pd1 Cl2 104.40(11)
Cl1 Pd1 Cl2 87.29(5)
N4 Pd2 N3 78.92(17)
N4 Pd2 Cl3 91.17(14)
N3 Pd2 Cl3 167.70(12)
N4 Pd2 Cl4 177.55(14)
N3 Pd2 Cl4 102.87(11)
Cl3 Pd2 Cl4 86.84(6)
C9 N1 C1 118.2(4)
C9 N1 Pd1 109.9(3)
C1 N1 Pd1 130.8(3)
C10 N2 C12 108.7(4)
C10 N2 Pd1 113.8(4)
C12 N2 Pd1 137.5(3)
C25 N3 C17 117.3(4)
C25 N3 Pd2 110.0(3)
C17 N3 Pd2 132.4(3)
C26 N4 C28 108.8(4)
C26 N4 Pd2 111.8(4)
C28 N4 Pd2 138.8(4)
C10 O1 C11 103.8(4)
C26 O2 C27 104.9(4)

loop_
_geom_bond_atom_site_label_1
_geom_bond_atom_site_label_2
_geom_bond_distance
C1 C2 1.387(7)
C1 N1 1.390(6)
C1 C6 1.438(7)
C2 C3 1.375(8)
C2 H2 0.9300
C3 C4 1.407(9)
C3 H3 0.9300
C4 C5 1.331(10)
C4 H4 0.9300
C5 C6 1.433(8)
C5 H5 0.9300
C6 C7 1.424(8)
C7 C8 1.354(8)
C7 H7 0.9300
C8 C9 1.397(7)
C8 H8 0.9300
C9 N1 1.320(6)
C9 C10 1.466(7)
C10 N2 1.267(7)
C10 O1 1.339(6)
C11 O1 1.460(7)
C11 C12 1.554(8)
C11 H11A 0.9700
C11 H11B 0.9700
C12 N2 1.496(7)
C12 C13 1.526(9)
C12 H12 0.9800
C13 C16 1.524(9)
C13 C15 1.540(10)
C13 C14 1.542(9)
C14 H14A 0.9600
C14 H14B 0.9600
C14 H14C 0.9600
C15 H15A 0.9600
C15 H15B 0.9600
C15 H15C 0.9600
C16 H16A 0.9600
C16 H16B 0.9600
C16 H16C 0.9600
C17 N3 1.365(6)
C17 C18 1.400(8)
C17 C22 1.429(8)
C18 C19 1.369(8)
C18 H18 0.9300
C19 C20 1.381(9)
C19 H19 0.9300
C20 C21 1.361(9)
C20 H20 0.9300
C21 C22 1.425(8)
C21 H21 0.9300
C22 C23 1.350(8)
C23 C24 1.357(9)
C23 H23 0.9300
C24 C25 1.406(8)
C24 H24 0.9300
C25 N3 1.347(6)
C25 C26 1.452(7)
C26 N4 1.273(7)
C26 O2 1.329(6)
C27 O2 1.466(7)
C27 C28 1.529(8)
C27 H27A 0.9700
C27 H27B 0.9700
C28 N4 1.480(7)
C28 C29 1.560(9)
C28 H28 0.9800
C29 C32 1.513(10)
C29 C31 1.523(10)
C29 C30 1.545(9)
C30 H30A 0.9600
C30 H30B 0.9600
C30 H30C 0.9600
C31 H31A 0.9600
C31 H31B 0.9600
C31 H31C 0.9600
C32 H32A 0.9600
C32 H32B 0.9600
C32 H32C 0.9600
C33 Cl5 1.415(13)
C33 Cl6 1.90(2)
C33 H33A 0.9700
C33 H33B 0.9700
Cl1 Pd1 2.2797(14)
Cl2 Pd1 2.2980(13)
Cl3 Pd2 2.2707(16)
Cl4 Pd2 2.2944(15)
Pd1 N2 2.002(4)
Pd1 N1 2.165(4)
Pd2 N4 2.015(4)
Pd2 N3 2.151(4)
